data_7720329
loop_
_publ_author_name
'Korchagin, D. V.'
'Shilov, G. V.'
'Zhidkov, M. V.'
'Dmitriev, A. I.'
'Palii, A. V.'
'Yagubskii, E. B.'
'Aldoshin, S. M.'

_publ_section_title
;
 Dihalogen-substituted
 [Mn<sup>III</sup>(3,5-diHal-sal<sub>2</sub>323)]BPh<sub>4</sub> salts: so
 similar but so different.
;
_journal_issue 12
_journal_name_full 'Dalton transactions (Cambridge, England : 2003)'
_journal_page_first 5064
_journal_page_last 5074
_journal_paper_doi 10.1039/d5dt03065j
_journal_volume 55
_journal_year 2026
_chemical_absolute_configuration none
_chemical_formula_moiety 'C22 H24 Br2 Cl2 Mn N4 O2, C24 H20 B'
_chemical_formula_sum 'C46 H44 B Br2 Cl2 Mn N4 O2'
_chemical_formula_weight 981.32
_space_group_crystal_system monoclinic
_space_group_IT_number 7
_space_group_name_Hall 'P -2yc'
_space_group_name_H-M_alt 'P 1 c 1'
_atom_sites_solution_hydrogens mixed
_atom_sites_solution_primary direct
_audit_creation_method SHELXL-2018/3
_audit_update_record
;
2026-02-25 deposited with the CCDC.	2026-02-26 downloaded from the CCDC.
;
_cell_angle_alpha 90
_cell_angle_beta 116.578(4)
_cell_angle_gamma 90
_cell_formula_units_Z 4
_cell_length_a 14.8323(4)
_cell_length_b 22.6587(5)
_cell_length_c 14.1871(5)
_cell_measurement_reflns_used 8547
_cell_measurement_temperature 170(2)
_cell_measurement_theta_max 30.3260
_cell_measurement_theta_min 3.2150
_cell_volume 4264.2(3)
_computing_cell_refinement 'CrysAlisPro 1.171.41.115a (Rigaku OD, 2021)'
_computing_data_collection 'CrysAlisPro 1.171.41.115a (Rigaku OD, 2021)'
_computing_data_reduction 'CrysAlisPro 1.171.41.115a (Rigaku OD, 2021)'
_computing_molecular_graphics 'Mercury, CCDC'
_computing_publication_material 'enCIFer 1.7.3'
_computing_structure_refinement 'SHELXL-2018/3 (Sheldrick, 2018)'
_computing_structure_solution 'SHELXS-2018/3 (Sheldrick, 2018)'
_diffrn_ambient_environment N~2~
_diffrn_ambient_temperature 170(2)
_diffrn_detector 'CCD plate'
_diffrn_detector_area_resol_mean 16.2060
_diffrn_detector_type Eos
_diffrn_measured_fraction_theta_full 0.999
_diffrn_measured_fraction_theta_max 0.999
_diffrn_measurement_device 'four-circle diffractometer'
_diffrn_measurement_device_type 'Xcalibur, Eos'
_diffrn_measurement_method '\w scans'
_diffrn_radiation_monochromator graphite
_diffrn_radiation_probe x-ray
_diffrn_radiation_type 'Mo K\a'
_diffrn_radiation_wavelength 0.71073
_diffrn_reflns_av_R_equivalents 0.0222
_diffrn_reflns_av_unetI/netI 0.0456
_diffrn_reflns_Laue_measured_fraction_full 0.999
_diffrn_reflns_Laue_measured_fraction_max 0.999
_diffrn_reflns_limit_h_max 20
_diffrn_reflns_limit_h_min -11
_diffrn_reflns_limit_k_max 14
_diffrn_reflns_limit_k_min -31
_diffrn_reflns_limit_l_max 18
_diffrn_reflns_limit_l_min -19
_diffrn_reflns_number 25535
_diffrn_reflns_point_group_measured_fraction_full 0.649
_diffrn_reflns_point_group_measured_fraction_max 0.622
_diffrn_reflns_theta_full 25.242
_diffrn_reflns_theta_max 29.999
_diffrn_reflns_theta_min 2.873
_diffrn_source 'fine-focus sealed X-ray tube'
_diffrn_source_type 'Enhance (Mo) X-ray Source'
_exptl_absorpt_coefficient_mu 2.353
_exptl_absorpt_correction_T_max 1.00000
_exptl_absorpt_correction_T_min 0.83844
_exptl_absorpt_correction_type multi-scan
_exptl_absorpt_process_details
;
CrysAlisPro 1.171.41.115a (Rigaku Oxford Diffraction, 2021)
Empirical absorption correction using spherical harmonics,
implemented in SCALE3 ABSPACK scaling algorithm.
;
_exptl_crystal_colour black
_exptl_crystal_density_diffrn 1.529
_exptl_crystal_description prism
_exptl_crystal_F_000 1992
_exptl_crystal_size_max 0.350
_exptl_crystal_size_mid 0.300
_exptl_crystal_size_min 0.200
_refine_diff_density_max 1.123
_refine_diff_density_min -0.849
_refine_diff_density_rms 0.063
_refine_ls_abs_structure_details
;
 Refined as an inversion twin.
;
_refine_ls_abs_structure_Flack 0.023(8)
_refine_ls_extinction_method none
_refine_ls_goodness_of_fit_ref 1.010
_refine_ls_hydrogen_treatment mixed
_refine_ls_matrix_type full
_refine_ls_number_parameters 1051
_refine_ls_number_reflns 15475
_refine_ls_number_restraints 89
_refine_ls_restrained_S_all 1.014
_refine_ls_R_factor_all 0.0693
_refine_ls_R_factor_gt 0.0420
_refine_ls_shift/su_max 0.001
_refine_ls_shift/su_mean 0.000
_refine_ls_structure_factor_coef Fsqd
_refine_ls_weighting_details 'w=1/[\s^2^(Fo^2^)+(0.0388P)^2^+0.7042P] where P=(Fo^2^+2Fc^2^)/3'
_refine_ls_weighting_scheme calc
_refine_ls_wR_factor_gt 0.0846
_refine_ls_wR_factor_ref 0.0969
_reflns_Friedel_coverage 0.244
_reflns_Friedel_fraction_full 0.298
_reflns_Friedel_fraction_max 0.244
_reflns_number_gt 11353
_reflns_number_total 15475
_reflns_threshold_expression 'I > 2\s(I)'
_cod_data_source_file d5dt03065j2.cif
_cod_data_source_block 3_170
_cod_depositor_comments 'Adding full bibliography for 7720322--7720333.cif.'
_cod_original_cell_volume 4264.2(2)
_cod_original_sg_symbol_H-M 'P c'
_cod_database_code 7720329
_shelx_shelxl_version_number 2018/3
_shelx_space_group_comment
;
The symmetry employed for this shelxl refinement is uniquely defined
by the following loop, which should always be used as a source of
symmetry information in preference to the above space-group names.
They are only intended as comments.
;
_oxdiff_exptl_absorpt_empirical_full_min 0.853
_oxdiff_exptl_absorpt_empirical_full_max 1.171
_oxdiff_exptl_absorpt_empirical_details
;
Empirical correction (ABSPACK) includes:
- Absorption correction using spherical harmonics
- Frame scaling
;

loop_
_space_group_symop_operation_xyz
'x, y, z'
'x, -y, z+1/2'

loop_
_atom_site_label
_atom_site_type_symbol
_atom_site_fract_x
_atom_site_fract_y
_atom_site_fract_z
_atom_site_U_iso_or_equiv
_atom_site_adp_type
_atom_site_occupancy
_atom_site_site_symmetry_order
_atom_site_calc_flag
_atom_site_refinement_flags_posn
_atom_site_refinement_flags_adp
_atom_site_refinement_flags_occupancy
_atom_site_disorder_assembly
_atom_site_disorder_group
Mn1 Mn 0.88591(4) 0.82270(3) 0.62019(5) 0.02557(14) Uani 1 1 d . . . . .
O1 O 1.02439(19) 0.83225(13) 0.7055(2) 0.0305(6) Uani 1 1 d . . . . .
O2 O 0.74700(19) 0.81185(12) 0.5436(2) 0.0301(6) Uani 1 1 d . . . . .
N1 N 0.8649(2) 0.91159(15) 0.5728(3) 0.0298(8) Uani 1 1 d . . . . .
N2 N 0.9167(3) 0.81292(17) 0.4804(3) 0.0354(9) Uani 1 1 d . . . . .
N3 N 0.8955(3) 0.72630(16) 0.6128(3) 0.0350(9) Uani 1 1 d . . . . .
N4 N 0.8739(2) 0.81062(15) 0.7598(3) 0.0297(8) Uani 1 1 d . . . . .
Cl1 Cl 1.22434(8) 0.87688(6) 0.75097(10) 0.0435(3) Uani 1 1 d . . . . .
Cl2 Cl 0.56269(8) 0.75435(5) 0.52191(11) 0.0498(3) Uani 1 1 d . . . . .
Br1 Br 1.21332(4) 0.98375(3) 1.09580(5) 0.06197(18) Uani 1 1 d . . . . .
Br2 Br 0.39673(5) 0.97546(3) 0.43053(8) 0.0930(3) Uani 1 1 d . . . . .
C1 C 1.0636(3) 0.86443(17) 0.7924(3) 0.0269(8) Uani 1 1 d . . . . .
C2 C 1.1585(3) 0.89109(19) 0.8244(4) 0.0328(9) Uani 1 1 d . . . . .
C3 C 1.2021(3) 0.92564(19) 0.9135(4) 0.0371(10) Uani 1 1 d . . . . .
H3A H 1.266252 0.943072 0.932842 0.045 Uiso 1 1 calc R U . . .
C4 C 1.1527(3) 0.93497(19) 0.9747(4) 0.0380(10) Uani 1 1 d . . . . .
C5 C 1.0621(3) 0.90795(18) 0.9510(4) 0.0345(10) Uani 1 1 d . . . . .
H5A H 1.030119 0.913035 0.995315 0.041 Uiso 1 1 calc R U . . .
C6 C 1.0175(3) 0.87267(17) 0.8601(3) 0.0283(8) Uani 1 1 d . . . . .
C7 C 0.9297(3) 0.83785(17) 0.8449(3) 0.0299(9) Uani 1 1 d . . . . .
H7A H 0.912814 0.835200 0.901888 0.036 Uiso 1 1 calc R U . . .
C8 C 0.6751(3) 0.85013(17) 0.5297(3) 0.0271(8) Uani 1 1 d . . . . .
C9 C 0.5805(3) 0.82948(18) 0.5150(4) 0.0331(9) Uani 1 1 d . . . . .
C10 C 0.4993(3) 0.8664(2) 0.4892(4) 0.0396(11) Uani 1 1 d . . . . .
H10A H 0.436421 0.851409 0.481129 0.048 Uiso 1 1 calc R U . . .
C11 C 0.5111(3) 0.9258(2) 0.4752(4) 0.0455(12) Uani 1 1 d . . . . .
C12 C 0.6016(3) 0.9488(2) 0.4914(4) 0.0414(11) Uani 1 1 d . . . . .
H12A H 0.608029 0.989878 0.482052 0.050 Uiso 1 1 calc R U . . .
C13 C 0.6855(3) 0.91133(18) 0.5220(3) 0.0313(9) Uani 1 1 d . . . . .
C14 C 0.7794(3) 0.93760(18) 0.5344(3) 0.0329(9) Uani 1 1 d . . . . .
H14A H 0.777209 0.977344 0.512162 0.039 Uiso 1 1 calc R U . . .
C15 C 0.9475(3) 0.94227(19) 0.5614(4) 0.0370(10) Uani 1 1 d . . . . .
H15A H 1.012015 0.935484 0.624903 0.044 Uiso 1 1 calc R U . . .
H15B H 0.934262 0.985269 0.554220 0.044 Uiso 1 1 calc R U . . .
C16 C 0.9548(4) 0.9192(2) 0.4649(4) 0.0451(12) Uani 1 1 d . . . . .
H16A H 0.887894 0.923393 0.403398 0.054 Uiso 1 1 calc R U . . .
H16B H 1.002613 0.944411 0.451997 0.054 Uiso 1 1 calc R U . . .
C17 C 0.9881(4) 0.8560(2) 0.4708(4) 0.0432(11) Uani 1 1 d . . . . .
H17A H 0.995878 0.846638 0.406713 0.052 Uiso 1 1 calc R U . . .
H17B H 1.054891 0.851420 0.532285 0.052 Uiso 1 1 calc R U . . .
C18 C 0.9495(4) 0.7522(2) 0.4778(4) 0.0426(11) Uani 1 1 d . . . . .
H18A H 1.021705 0.747766 0.527845 0.051 Uiso 1 1 calc R U . . .
H18B H 0.941010 0.742552 0.406199 0.051 Uiso 1 1 calc R U . . .
C19 C 0.8862(4) 0.7105(2) 0.5080(4) 0.0425(12) Uani 1 1 d . . . . .
H19A H 0.814640 0.712991 0.455055 0.051 Uiso 1 1 calc R U . . .
H19B H 0.909196 0.669335 0.509192 0.051 Uiso 1 1 calc R U . . .
C20 C 0.8246(3) 0.6917(2) 0.6384(4) 0.0394(11) Uani 1 1 d . . . . .
H20A H 0.837592 0.649146 0.634419 0.047 Uiso 1 1 calc R U . . .
H20B H 0.754831 0.699984 0.584773 0.047 Uiso 1 1 calc R U . . .
C21 C 0.8327(3) 0.7050(2) 0.7465(4) 0.0412(11) Uani 1 1 d . . . . .
H21A H 0.903411 0.698437 0.799223 0.049 Uiso 1 1 calc R U . . .
H21B H 0.790456 0.676178 0.761296 0.049 Uiso 1 1 calc R U . . .
C22 C 0.8018(3) 0.7668(2) 0.7631(4) 0.0394(11) Uani 1 1 d . . . . .
H22A H 0.733322 0.775689 0.707371 0.047 Uiso 1 1 calc R U . . .
H22B H 0.800402 0.768789 0.832128 0.047 Uiso 1 1 calc R U . . .
Mn2 Mn 0.37863(4) 0.32090(3) 0.62222(5) 0.02663(14) Uani 1 1 d . . . . .
O3 O 0.51768(19) 0.32789(12) 0.7057(2) 0.0301(6) Uani 1 1 d . . . . .
O4 O 0.23845(19) 0.31465(12) 0.5443(2) 0.0310(7) Uani 1 1 d . . . . .
N5 N 0.3648(2) 0.31873(15) 0.7615(3) 0.0294(8) Uani 1 1 d . . . . .
N6 N 0.3758(3) 0.22241(17) 0.6265(4) 0.0458(11) Uani 1 1 d . . . . .
N7 N 0.4083(3) 0.2977(2) 0.4870(3) 0.0452(11) Uani 1 1 d . . . . .
N8 N 0.3663(2) 0.40659(15) 0.5584(3) 0.0318(8) Uani 1 1 d . . . . .
Cl3 Cl 0.72007(8) 0.36666(6) 0.74368(9) 0.0441(3) Uani 1 1 d . . . . .
Cl4 Cl 0.04702(8) 0.26897(6) 0.52245(10) 0.0528(3) Uani 1 1 d . . . . .
Br3 Br 0.72971(5) 0.48013(3) 1.09189(5) 0.0703(2) Uani 1 1 d . . . . .
Br4 Br -0.09383(5) 0.49408(3) 0.39946(7) 0.0847(3) Uani 1 1 d . . . . .
C23 C 0.5620(3) 0.36060(17) 0.7919(3) 0.0270(8) Uani 1 1 d . . . . .
C24 C 0.6599(3) 0.38308(19) 0.8214(4) 0.0338(10) Uani 1 1 d . . . . .
C25 C 0.7088(3) 0.4173(2) 0.9101(4) 0.0396(11) Uani 1 1 d . . . . .
H25A H 0.774814 0.431547 0.928352 0.048 Uiso 1 1 calc R U . . .
C26 C 0.6621(3) 0.43103(19) 0.9729(4) 0.0411(11) Uani 1 1 d . . . . .
C27 C 0.5683(3) 0.40887(18) 0.9494(4) 0.0362(10) Uani 1 1 d . . . . .
H27A H 0.537397 0.417344 0.993754 0.043 Uiso 1 1 calc R U . . .
C28 C 0.5185(3) 0.37367(17) 0.8596(3) 0.0291(9) Uani 1 1 d . . . . .
C29 C 0.4253(3) 0.34495(17) 0.8459(3) 0.0296(9) Uani 1 1 d . . . . .
H29A H 0.408711 0.345821 0.903219 0.036 Uiso 1 1 calc R U . . .
C30 C 0.1708(3) 0.35701(18) 0.5226(3) 0.0281(8) Uani 1 1 d . . . . .
C31 C 0.0725(3) 0.3421(2) 0.5065(3) 0.0357(10) Uani 1 1 d . . . . .
C32 C -0.0043(3) 0.3824(2) 0.4736(4) 0.0428(12) Uani 1 1 d . . . . .
H32A H -0.069405 0.371108 0.464261 0.051 Uiso 1 1 calc R U . . .
C33 C 0.0143(3) 0.4399(2) 0.4542(4) 0.0439(12) Uani 1 1 d . . . . .
C34 C 0.1092(3) 0.4574(2) 0.4714(4) 0.0411(11) Uani 1 1 d . . . . .
H34A H 0.121333 0.497138 0.458730 0.049 Uiso 1 1 calc R U . . .
C35 C 0.1884(3) 0.41596(18) 0.5078(3) 0.0307(9) Uani 1 1 d . . . . .
C36 C 0.2855(3) 0.4363(2) 0.5175(3) 0.0343(10) Uani 1 1 d . . . . .
H36A H 0.288346 0.474438 0.491293 0.041 Uiso 1 1 calc R U . . .
C37 C 0.2874(3) 0.2806(2) 0.7685(4) 0.0433(12) Uani 1 1 d . . . . .
H37A H 0.220693 0.289292 0.709190 0.052 Uiso 1 1 calc R U . . .
H37B H 0.283490 0.288473 0.835192 0.052 Uiso 1 1 calc R U . . .
C38 C 0.3143(4) 0.2161(2) 0.7644(4) 0.0522(15) Uani 1 1 d . . . . .
H38A H 0.385103 0.209945 0.817263 0.063 Uiso 1 1 calc R U . . .
H38B H 0.271276 0.191460 0.785412 0.063 Uiso 1 1 calc R U . . .
C39 C 0.3030(4) 0.1945(2) 0.6586(5) 0.0565(16) Uani 1 1 d . . . . .
H39A H 0.312764 0.151185 0.661953 0.068 Uiso 1 1 calc R U . . .
H39B H 0.233549 0.202822 0.604313 0.068 Uiso 1 1 calc R U . . .
C40 C 0.3626(4) 0.2008(2) 0.5240(5) 0.0592(17) Uani 1 1 d . . . . .
H40A H 0.291468 0.206010 0.471208 0.071 Uiso 1 1 calc R U . . .
H40B H 0.378730 0.158189 0.528925 0.071 Uiso 1 1 calc R U . . .
C41 C 0.4305(4) 0.2342(3) 0.4898(5) 0.0646(18) Uani 1 1 d . . . . .
H41A H 0.501910 0.226745 0.539779 0.077 Uiso 1 1 calc R U . . .
H41B H 0.419355 0.220693 0.419040 0.077 Uiso 1 1 calc R U . . .
C42 C 0.4874(4) 0.3325(3) 0.4751(5) 0.0634(17) Uani 1 1 d . . . . .
H42A H 0.496907 0.316600 0.415190 0.076 Uiso 1 1 calc R U . . .
H42B H 0.551977 0.328008 0.539639 0.076 Uiso 1 1 calc R U . . .
C43 C 0.4534(3) 0.4298(2) 0.5449(4) 0.0465(13) Uani 1 1 d . . . . .
H43A H 0.516178 0.424623 0.611122 0.056 Uiso 1 1 calc R U . . .
H43B H 0.444066 0.472491 0.528412 0.056 Uiso 1 1 calc R U . . .
C44 C 0.4615(4) 0.3971(3) 0.4566(4) 0.0665(19) Uani 1 1 d . . . . .
H44A H 0.396445 0.400863 0.392575 0.080 Uiso 1 1 calc R U . . .
H44B H 0.513466 0.416755 0.441918 0.080 Uiso 1 1 calc R U . . .
B1 B 0.7514(4) 0.1537(2) 0.5679(3) 0.0358(11) Uani 1 1 d D . . . .
C45 C 0.8655(4) 0.1291(2) 0.6399(4) 0.0404(11) Uani 1 1 d . . . . .
C46 C 0.8798(4) 0.0748(2) 0.6927(4) 0.0436(11) Uani 1 1 d . . . . .
H46A H 0.823009 0.055631 0.693116 0.052 Uiso 1 1 calc R U . . .
C47 C 0.9734(4) 0.0481(3) 0.7440(4) 0.0563(15) Uani 1 1 d . . . . .
H47A H 0.979335 0.011055 0.777612 0.068 Uiso 1 1 calc R U . . .
C48 C 1.0577(4) 0.0748(3) 0.7469(4) 0.0624(17) Uani 1 1 d . . . . .
H48A H 1.121914 0.056619 0.782459 0.075 Uiso 1 1 calc R U . . .
C49 C 1.0478(4) 0.1279(3) 0.6979(5) 0.0658(17) Uani 1 1 d . . . . .
H49A H 1.105876 0.146788 0.699967 0.079 Uiso 1 1 calc R U . . .
C50 C 0.9533(4) 0.1549(3) 0.6444(4) 0.0554(14) Uani 1 1 d . . . . .
H50A H 0.948577 0.191737 0.610420 0.066 Uiso 1 1 calc R U . . .
C51 C 0.6884(3) 0.15092(19) 0.6406(4) 0.0357(10) Uani 1 1 d . . . . .
C52 C 0.6939(3) 0.1956(2) 0.7108(3) 0.0363(10) Uani 1 1 d . . . . .
H52A H 0.733981 0.229284 0.715680 0.044 Uiso 1 1 calc R U . . .
C53 C 0.6451(4) 0.1938(2) 0.7730(4) 0.0429(11) Uani 1 1 d . . . . .
H53A H 0.651457 0.225788 0.818908 0.051 Uiso 1 1 calc R U . . .
C54 C 0.5864(4) 0.1454(2) 0.7690(4) 0.0459(12) Uani 1 1 d . . . . .
H54A H 0.552794 0.143484 0.812303 0.055 Uiso 1 1 calc R U . . .
C55 C 0.5781(5) 0.1008(2) 0.7017(5) 0.0601(16) Uani 1 1 d . . . . .
H55A H 0.536962 0.067654 0.696670 0.072 Uiso 1 1 calc R U . . .
C56 C 0.6295(4) 0.1030(2) 0.6395(5) 0.0536(14) Uani 1 1 d . . . . .
H56A H 0.623824 0.070541 0.594822 0.064 Uiso 1 1 calc R U . . .
C57 C 0.7481(3) 0.2232(2) 0.5298(4) 0.0376(10) Uani 1 1 d . . . . .
C58 C 0.6797(3) 0.24164(19) 0.4292(4) 0.0355(10) Uani 1 1 d . . . . .
H58A H 0.636753 0.212849 0.381644 0.043 Uiso 1 1 calc R U . . .
C59 C 0.6707(3) 0.3000(2) 0.3944(4) 0.0430(11) Uani 1 1 d . . . . .
H59A H 0.622104 0.310089 0.325231 0.052 Uiso 1 1 calc R U . . .
C60 C 0.7326(4) 0.3429(2) 0.4608(5) 0.0522(14) Uani 1 1 d . . . . .
H60A H 0.727313 0.382796 0.438329 0.063 Uiso 1 1 calc R U . . .
C61 C 0.8026(4) 0.3266(2) 0.5608(5) 0.0537(14) Uani 1 1 d . . . . .
H61A H 0.846026 0.355582 0.607259 0.064 Uiso 1 1 calc R U . . .
C62 C 0.8104(4) 0.2686(2) 0.5943(4) 0.0486(12) Uani 1 1 d . . . . .
H62A H 0.859697 0.258999 0.663429 0.058 Uiso 1 1 calc R U . . .
C63 C 0.6909(12) 0.1121(11) 0.4607(13) 0.0354(19) Uani 0.469(12) 1 d DG U P A 1
C64 C 0.7477(8) 0.0887(10) 0.4139(13) 0.0377(18) Uani 0.469(12) 1 d G U P A 1
H64A H 0.819008 0.092718 0.447520 0.045 Uiso 0.469(12) 1 calc R U P A 1
C65 C 0.7002(9) 0.0594(7) 0.3179(10) 0.046(2) Uani 0.469(12) 1 d G U P A 1
H65A H 0.739040 0.043463 0.285915 0.055 Uiso 0.469(12) 1 calc R U P A 1
C66 C 0.5959(9) 0.0535(6) 0.2687(6) 0.050(3) Uani 0.469(12) 1 d G U P A 1
H66A H 0.563452 0.033548 0.203127 0.060 Uiso 0.469(12) 1 calc R U P A 1
C67 C 0.5391(8) 0.0769(8) 0.3156(10) 0.046(2) Uani 0.469(12) 1 d G U P A 1
H67A H 0.467831 0.072888 0.281944 0.055 Uiso 0.469(12) 1 calc R U P A 1
C68 C 0.5866(12) 0.1062(9) 0.4116(13) 0.044(2) Uani 0.469(12) 1 d G U P A 1
H68A H 0.547798 0.122143 0.443550 0.053 Uiso 0.469(12) 1 calc R U P A 1
C63A C 0.7075(11) 0.1118(9) 0.4599(12) 0.0354(19) Uani 0.531(12) 1 d DG . P A 2
C64A C 0.7754(7) 0.0882(8) 0.4273(11) 0.0377(18) Uani 0.531(12) 1 d G . P A 2
H64B H 0.845804 0.092901 0.469695 0.045 Uiso 0.531(12) 1 calc R U P A 2
C65A C 0.7402(8) 0.0576(6) 0.3325(9) 0.046(2) Uani 0.531(12) 1 d G . P A 2
H65B H 0.786527 0.041419 0.310165 0.055 Uiso 0.531(12) 1 calc R U P A 2
C66A C 0.6371(9) 0.0506(5) 0.2704(6) 0.050(3) Uani 0.531(12) 1 d G . P A 2
H66B H 0.613044 0.029745 0.205654 0.060 Uiso 0.531(12) 1 calc R U P A 2
C67A C 0.5693(7) 0.0743(6) 0.3031(8) 0.046(2) Uani 0.531(12) 1 d G . P A 2
H67B H 0.498836 0.069554 0.260672 0.055 Uiso 0.531(12) 1 calc R U P A 2
C68A C 0.6045(10) 0.1049(8) 0.3979(12) 0.044(2) Uani 0.531(12) 1 d G . P A 2
H68B H 0.558112 0.121037 0.420202 0.053 Uiso 0.531(12) 1 calc R U P A 2
B2 B 0.2653(4) 0.6499(2) 0.5810(4) 0.0333(11) Uani 1 1 d D . . . .
C69 C 0.1935(4) 0.64520(18) 0.6439(4) 0.0363(10) Uani 1 1 d . . . . .
C70 C 0.1946(3) 0.68722(19) 0.7161(3) 0.0344(10) Uani 1 1 d . . . . .
H70A H 0.235770 0.721197 0.727796 0.041 Uiso 1 1 calc R U . . .
C71 C 0.1384(3) 0.6817(2) 0.7717(4) 0.0384(10) Uani 1 1 d . . . . .
H71A H 0.141082 0.711885 0.819404 0.046 Uiso 1 1 calc R U . . .
C72 C 0.0786(4) 0.6327(2) 0.7583(4) 0.0441(12) Uani 1 1 d . . . . .
H72A H 0.041857 0.627899 0.798078 0.053 Uiso 1 1 calc R U . . .
C73 C 0.0738(4) 0.5910(2) 0.6857(5) 0.0584(15) Uani 1 1 d . . . . .
H73A H 0.030741 0.557786 0.672717 0.070 Uiso 1 1 calc R U . . .
C74 C 0.1309(4) 0.5968(2) 0.6312(5) 0.0572(14) Uani 1 1 d . . . . .
H74A H 0.127375 0.566593 0.583173 0.069 Uiso 1 1 calc R U . . .
C75 C 0.2042(4) 0.6214(2) 0.4614(4) 0.0392(10) Uani 1 1 d . . . . .
C76 C 0.1008(4) 0.6303(3) 0.4013(5) 0.0640(17) Uani 1 1 d . . . . .
H76A H 0.064682 0.651700 0.430944 0.077 Uiso 1 1 calc R U . . .
C77 C 0.0494(5) 0.6086(3) 0.2993(6) 0.086(2) Uani 1 1 d . U . . .
H77A H -0.020751 0.616065 0.260091 0.104 Uiso 1 1 calc R U . . .
C78 C 0.0989(5) 0.5765(3) 0.2545(5) 0.076(2) Uani 1 1 d . U . . .
H78A H 0.063504 0.561538 0.184842 0.091 Uiso 1 1 calc R U . . .
C79 C 0.2003(5) 0.5666(2) 0.3120(4) 0.0565(15) Uani 1 1 d . . . . .
H79A H 0.235546 0.544368 0.282294 0.068 Uiso 1 1 calc R U . . .
C80 C 0.2516(4) 0.58881(19) 0.4134(4) 0.0397(11) Uani 1 1 d . . . . .
H80A H 0.321877 0.581459 0.451615 0.048 Uiso 1 1 calc R U . . .
C81 C 0.3750(9) 0.6140(9) 0.640(2) 0.036(2) Uani 0.469(12) 1 d DG U P A 1
C82 C 0.4603(12) 0.6334(7) 0.6322(16) 0.037(2) Uani 0.469(12) 1 d G U P A 1
H82A H 0.457552 0.668563 0.594539 0.044 Uiso 0.469(12) 1 calc R U P A 1
C83 C 0.5495(9) 0.6014(6) 0.6794(13) 0.047(3) Uani 0.469(12) 1 d G U P A 1
H83A H 0.607746 0.614708 0.674013 0.057 Uiso 0.469(12) 1 calc R U P A 1
C84 C 0.5535(7) 0.5500(6) 0.7345(13) 0.058(4) Uani 0.469(12) 1 d G U P A 1
H84A H 0.614448 0.528115 0.766803 0.070 Uiso 0.469(12) 1 calc R U P A 1
C85 C 0.4682(10) 0.5305(6) 0.7424(15) 0.058(3) Uani 0.469(12) 1 d G U P A 1
H85A H 0.470955 0.495376 0.780119 0.070 Uiso 0.469(12) 1 calc R U P A 1
C86 C 0.3790(8) 0.5625(9) 0.695(2) 0.048(2) Uani 0.469(12) 1 d G U P A 1
H86A H 0.320759 0.549230 0.700644 0.058 Uiso 0.469(12) 1 calc R U P A 1
C81A C 0.3673(9) 0.6072(8) 0.6470(19) 0.036(2) Uani 0.531(12) 1 d G . P A 2
C82A C 0.4599(11) 0.6228(6) 0.6520(14) 0.037(2) Uani 0.531(12) 1 d G . P A 2
H82B H 0.466671 0.658814 0.621365 0.044 Uiso 0.531(12) 1 calc R U P A 2
C83A C 0.5427(8) 0.5859(6) 0.7018(12) 0.047(3) Uani 0.531(12) 1 d G . P A 2
H83B H 0.606027 0.596588 0.705251 0.057 Uiso 0.531(12) 1 calc R U P A 2
C84A C 0.5329(7) 0.5332(5) 0.7467(11) 0.058(4) Uani 0.531(12) 1 d G . P A 2
H84B H 0.589441 0.507972 0.780756 0.070 Uiso 0.531(12) 1 calc R U P A 2
C85A C 0.4402(9) 0.5176(5) 0.7417(14) 0.058(3) Uani 0.531(12) 1 d G . P A 2
H85B H 0.433499 0.481582 0.772375 0.070 Uiso 0.531(12) 1 calc R U P A 2
C86A C 0.3575(7) 0.5545(8) 0.6919(18) 0.048(2) Uani 0.531(12) 1 d G . P A 2
H86B H 0.294141 0.543807 0.688489 0.058 Uiso 0.531(12) 1 calc R U P A 2
C87 C 0.2890(3) 0.72002(19) 0.5756(4) 0.0355(10) Uani 1 1 d . . . . .
C88 C 0.3674(4) 0.74849(19) 0.6604(4) 0.0427(11) Uani 1 1 d . . . . .
H88A H 0.411706 0.725265 0.718432 0.051 Uiso 1 1 calc R U . . .
C89 C 0.3833(4) 0.8085(2) 0.6638(5) 0.0549(14) Uani 1 1 d . . . . .
H89A H 0.437424 0.825792 0.723163 0.066 Uiso 1 1 calc R U . . .
C90 C 0.3203(4) 0.8434(2) 0.5805(5) 0.0558(15) Uani 1 1 d . . . . .
H90A H 0.330957 0.884851 0.582600 0.067 Uiso 1 1 calc R U . . .
C91 C 0.2433(4) 0.8186(2) 0.4956(5) 0.0507(14) Uani 1 1 d . . . . .
H91A H 0.199487 0.842713 0.438642 0.061 Uiso 1 1 calc R U . . .
C92 C 0.2283(4) 0.7572(2) 0.4921(4) 0.0419(11) Uani 1 1 d . . . . .
H92A H 0.175342 0.740382 0.431179 0.050 Uiso 1 1 calc R U . . .
H6 H 0.438(4) 0.215(2) 0.678(4) 0.056(16) Uiso 1 1 d . . . . .
H2 H 0.861(3) 0.8181(17) 0.429(3) 0.020(11) Uiso 1 1 d . . . . .
H7 H 0.351(3) 0.305(2) 0.432(4) 0.038(13) Uiso 1 1 d . . . . .
H3 H 0.952(3) 0.719(2) 0.652(4) 0.038(14) Uiso 1 1 d . . . . .

loop_
_atom_site_aniso_label
_atom_site_aniso_U_11
_atom_site_aniso_U_22
_atom_site_aniso_U_33
_atom_site_aniso_U_23
_atom_site_aniso_U_13
_atom_site_aniso_U_12
Mn1 0.0256(3) 0.0270(3) 0.0238(3) -0.0005(3) 0.0108(3) -0.0015(2)
O1 0.0267(14) 0.0398(16) 0.0258(16) -0.0006(14) 0.0126(12) -0.0014(12)
O2 0.0262(14) 0.0258(13) 0.0334(17) -0.0008(13) 0.0090(12) -0.0001(11)
N1 0.0364(18) 0.0283(17) 0.0297(19) -0.0004(16) 0.0192(16) -0.0056(14)
N2 0.035(2) 0.044(2) 0.028(2) 0.0004(18) 0.0145(17) 0.0033(17)
N3 0.0308(19) 0.0389(19) 0.030(2) 0.0026(17) 0.0090(17) 0.0018(16)
N4 0.0277(16) 0.0338(18) 0.0292(19) -0.0008(16) 0.0141(15) -0.0048(14)
Cl1 0.0322(5) 0.0617(7) 0.0428(7) 0.0002(6) 0.0224(5) -0.0094(5)
Cl2 0.0334(5) 0.0397(6) 0.0653(9) 0.0037(6) 0.0124(6) -0.0099(5)
Br1 0.0664(4) 0.0614(3) 0.0559(4) -0.0294(3) 0.0254(3) -0.0308(3)
Br2 0.0596(4) 0.0748(4) 0.1437(9) -0.0041(5) 0.0446(4) 0.0355(4)
C1 0.0264(18) 0.0259(19) 0.028(2) 0.0036(17) 0.0115(17) 0.0014(15)
C2 0.029(2) 0.036(2) 0.033(2) 0.007(2) 0.0143(18) -0.0027(17)
C3 0.032(2) 0.034(2) 0.041(3) 0.005(2) 0.012(2) -0.0108(17)
C4 0.041(2) 0.036(2) 0.030(2) -0.005(2) 0.009(2) -0.0126(19)
C5 0.036(2) 0.035(2) 0.033(2) -0.006(2) 0.0164(19) -0.0062(17)
C6 0.030(2) 0.0267(19) 0.029(2) -0.0011(18) 0.0146(17) -0.0018(15)
C7 0.031(2) 0.033(2) 0.030(2) -0.0013(19) 0.0176(18) -0.0019(16)
C8 0.0270(19) 0.0296(19) 0.023(2) -0.0008(17) 0.0094(16) 0.0024(15)
C9 0.033(2) 0.034(2) 0.033(2) 0.000(2) 0.0157(19) -0.0021(17)
C10 0.033(2) 0.051(3) 0.036(3) -0.007(2) 0.017(2) 0.002(2)
C11 0.042(3) 0.048(3) 0.049(3) -0.010(3) 0.023(2) 0.015(2)
C12 0.050(3) 0.032(2) 0.044(3) -0.002(2) 0.022(2) 0.012(2)
C13 0.038(2) 0.0278(19) 0.029(2) -0.0018(18) 0.0161(18) 0.0019(17)
C14 0.045(2) 0.0226(18) 0.032(2) 0.0019(18) 0.019(2) -0.0007(17)
C15 0.043(2) 0.037(2) 0.036(3) 0.005(2) 0.022(2) -0.0079(19)
C16 0.053(3) 0.052(3) 0.038(3) 0.002(2) 0.028(2) -0.012(2)
C17 0.045(3) 0.058(3) 0.033(3) -0.002(2) 0.024(2) -0.006(2)
C18 0.051(3) 0.047(3) 0.034(3) -0.004(2) 0.022(2) 0.014(2)
C19 0.049(3) 0.039(2) 0.035(3) -0.008(2) 0.015(2) 0.009(2)
C20 0.036(2) 0.034(2) 0.040(3) 0.000(2) 0.009(2) -0.0036(18)
C21 0.037(2) 0.042(3) 0.038(3) 0.006(2) 0.011(2) -0.0099(18)
C22 0.035(2) 0.048(3) 0.039(3) -0.002(2) 0.020(2) -0.015(2)
Mn2 0.0237(3) 0.0301(3) 0.0237(3) -0.0004(3) 0.0085(3) -0.0012(2)
O3 0.0250(13) 0.0382(16) 0.0242(16) -0.0059(13) 0.0083(12) -0.0015(11)
O4 0.0247(13) 0.0323(15) 0.0296(16) 0.0034(13) 0.0065(12) -0.0008(11)
N5 0.0277(17) 0.0325(17) 0.0260(19) 0.0018(16) 0.0104(14) -0.0046(14)
N6 0.036(2) 0.039(2) 0.041(3) -0.005(2) -0.0017(19) 0.0023(17)
N7 0.031(2) 0.070(3) 0.031(2) -0.014(2) 0.0110(18) 0.0021(19)
N8 0.0264(16) 0.0357(18) 0.034(2) 0.0072(17) 0.0142(15) -0.0041(14)
Cl3 0.0305(5) 0.0644(8) 0.0390(7) -0.0022(6) 0.0170(5) -0.0082(5)
Cl4 0.0349(6) 0.0649(8) 0.0480(8) 0.0125(7) 0.0092(5) -0.0187(5)
Br3 0.0844(5) 0.0667(4) 0.0542(4) -0.0309(3) 0.0261(3) -0.0409(3)
Br4 0.0518(3) 0.0875(4) 0.0945(6) -0.0264(4) 0.0143(3) 0.0359(3)
C23 0.0284(19) 0.0263(19) 0.024(2) 0.0014(17) 0.0094(16) -0.0012(15)
C24 0.031(2) 0.039(2) 0.029(2) 0.007(2) 0.0117(18) -0.0016(17)
C25 0.038(2) 0.041(2) 0.035(3) 0.004(2) 0.012(2) -0.0142(19)
C26 0.044(3) 0.034(2) 0.037(3) -0.006(2) 0.011(2) -0.0119(19)
C27 0.045(2) 0.033(2) 0.026(2) -0.0021(19) 0.012(2) -0.0021(18)
C28 0.033(2) 0.0261(19) 0.026(2) 0.0015(17) 0.0105(17) -0.0013(16)
C29 0.030(2) 0.033(2) 0.027(2) -0.0007(18) 0.0132(17) -0.0001(16)
C30 0.0280(19) 0.038(2) 0.0173(19) -0.0008(18) 0.0089(16) 0.0006(16)
C31 0.031(2) 0.051(3) 0.025(2) -0.001(2) 0.0121(18) -0.0064(19)
C32 0.027(2) 0.074(4) 0.027(2) -0.011(2) 0.0111(19) 0.001(2)
C33 0.037(2) 0.055(3) 0.035(3) -0.014(2) 0.012(2) 0.014(2)
C34 0.043(3) 0.041(2) 0.036(3) -0.007(2) 0.015(2) 0.011(2)
C35 0.031(2) 0.034(2) 0.022(2) -0.0047(18) 0.0076(17) 0.0011(17)
C36 0.036(2) 0.037(2) 0.027(2) 0.0065(19) 0.0112(18) -0.0029(18)
C37 0.039(2) 0.057(3) 0.031(2) 0.002(2) 0.014(2) -0.014(2)
C38 0.047(3) 0.050(3) 0.044(3) 0.016(3) 0.005(2) -0.018(2)
C39 0.048(3) 0.038(3) 0.057(4) 0.004(3) 0.000(3) -0.013(2)
C40 0.047(3) 0.048(3) 0.059(4) -0.023(3) 0.003(3) 0.009(2)
C41 0.042(3) 0.085(4) 0.050(3) -0.033(3) 0.006(3) 0.016(3)
C42 0.039(3) 0.112(5) 0.049(3) -0.020(4) 0.029(3) -0.009(3)
C43 0.034(2) 0.057(3) 0.046(3) 0.018(3) 0.016(2) -0.011(2)
C44 0.043(3) 0.129(6) 0.034(3) 0.010(4) 0.023(2) -0.017(3)
B1 0.051(3) 0.033(2) 0.032(3) 0.000(2) 0.026(2) 0.000(2)
C45 0.050(3) 0.051(3) 0.027(2) -0.004(2) 0.023(2) -0.001(2)
C46 0.063(3) 0.043(3) 0.032(3) 0.002(2) 0.027(2) 0.014(2)
C47 0.073(4) 0.062(3) 0.033(3) -0.005(3) 0.024(3) 0.027(3)
C48 0.060(4) 0.089(5) 0.034(3) -0.005(3) 0.017(3) 0.027(3)
C49 0.045(3) 0.096(5) 0.059(4) -0.002(4) 0.026(3) -0.001(3)
C50 0.052(3) 0.071(4) 0.046(3) 0.006(3) 0.024(3) 0.002(3)
C51 0.047(2) 0.032(2) 0.033(2) 0.011(2) 0.022(2) 0.0103(19)
C52 0.041(2) 0.043(2) 0.024(2) -0.002(2) 0.0138(18) 0.0019(19)
C53 0.049(3) 0.053(3) 0.028(2) 0.000(2) 0.019(2) 0.013(2)
C54 0.051(3) 0.056(3) 0.039(3) 0.020(3) 0.028(2) 0.018(2)
C55 0.082(4) 0.037(3) 0.089(5) 0.014(3) 0.063(4) 0.007(3)
C56 0.081(4) 0.030(2) 0.073(4) -0.003(3) 0.055(3) -0.002(2)
C57 0.051(3) 0.036(2) 0.039(3) -0.001(2) 0.031(2) 0.0008(19)
C58 0.043(2) 0.033(2) 0.042(3) 0.001(2) 0.028(2) 0.0009(18)
C59 0.047(3) 0.038(2) 0.054(3) 0.017(2) 0.032(2) 0.009(2)
C60 0.061(3) 0.043(3) 0.074(4) 0.006(3) 0.049(3) -0.003(2)
C61 0.068(4) 0.043(3) 0.064(4) -0.012(3) 0.041(3) -0.018(3)
C62 0.064(3) 0.043(3) 0.047(3) -0.006(2) 0.033(3) -0.014(2)
C63 0.048(5) 0.026(2) 0.033(3) 0.0058(19) 0.019(3) 0.002(3)
C64 0.054(5) 0.033(2) 0.035(4) 0.005(3) 0.027(4) 0.007(5)
C65 0.060(7) 0.040(3) 0.049(5) 0.000(3) 0.034(6) 0.004(5)
C66 0.068(8) 0.039(3) 0.041(3) 0.003(3) 0.023(5) -0.005(6)
C67 0.055(5) 0.037(3) 0.044(4) -0.004(3) 0.020(4) 0.004(5)
C68 0.056(5) 0.032(2) 0.044(4) -0.004(3) 0.021(3) 0.000(3)
C63A 0.048(5) 0.026(2) 0.033(3) 0.0058(19) 0.019(3) 0.002(3)
C64A 0.054(5) 0.033(2) 0.035(4) 0.005(3) 0.027(4) 0.007(5)
C65A 0.060(7) 0.040(3) 0.049(5) 0.000(3) 0.034(6) 0.004(5)
C66A 0.068(8) 0.039(3) 0.041(3) 0.003(3) 0.023(5) -0.005(6)
C67A 0.055(5) 0.037(3) 0.044(4) -0.004(3) 0.020(4) 0.004(5)
C68A 0.056(5) 0.032(2) 0.044(4) -0.004(3) 0.021(3) 0.000(3)
B2 0.052(3) 0.025(2) 0.029(3) 0.004(2) 0.024(2) 0.005(2)
C69 0.056(3) 0.027(2) 0.032(2) 0.0018(19) 0.025(2) 0.0020(19)
C70 0.040(2) 0.037(2) 0.021(2) 0.0025(19) 0.0094(18) 0.0057(18)
C71 0.044(2) 0.046(3) 0.025(2) 0.003(2) 0.0158(19) 0.012(2)
C72 0.054(3) 0.047(3) 0.041(3) 0.015(2) 0.029(2) 0.011(2)
C73 0.075(4) 0.046(3) 0.070(4) -0.003(3) 0.047(3) -0.012(3)
C74 0.090(4) 0.044(3) 0.060(4) -0.017(3) 0.053(3) -0.013(3)
C75 0.056(3) 0.034(2) 0.028(2) 0.001(2) 0.019(2) 0.001(2)
C76 0.058(3) 0.071(4) 0.046(3) -0.010(3) 0.009(3) 0.020(3)
C77 0.081(4) 0.089(5) 0.057(4) -0.002(4) 0.002(3) 0.022(4)
C78 0.107(5) 0.064(4) 0.029(3) -0.006(3) 0.007(3) -0.004(3)
C79 0.107(5) 0.039(3) 0.034(3) -0.004(2) 0.041(3) 0.000(3)
C80 0.064(3) 0.032(2) 0.031(2) -0.002(2) 0.029(2) -0.002(2)
C81 0.056(3) 0.026(4) 0.024(3) -0.001(3) 0.015(3) 0.005(3)
C82 0.051(3) 0.027(4) 0.028(6) 0.004(3) 0.015(3) 0.009(3)
C83 0.054(3) 0.048(7) 0.029(6) -0.007(5) 0.008(3) 0.014(4)
C84 0.081(6) 0.033(6) 0.040(4) 0.001(4) 0.008(4) 0.022(5)
C85 0.092(7) 0.023(5) 0.047(4) 0.007(4) 0.019(5) 0.002(5)
C86 0.070(5) 0.031(4) 0.037(3) 0.001(4) 0.018(5) 0.001(4)
C81A 0.056(3) 0.026(4) 0.024(3) -0.001(3) 0.015(3) 0.005(3)
C82A 0.051(3) 0.027(4) 0.028(6) 0.004(3) 0.015(3) 0.009(3)
C83A 0.054(3) 0.048(7) 0.029(6) -0.007(5) 0.008(3) 0.014(4)
C84A 0.081(6) 0.033(6) 0.040(4) 0.001(4) 0.008(4) 0.022(5)
C85A 0.092(7) 0.023(5) 0.047(4) 0.007(4) 0.019(5) 0.002(5)
C86A 0.070(5) 0.031(4) 0.037(3) 0.001(4) 0.018(5) 0.001(4)
C87 0.048(3) 0.033(2) 0.037(3) 0.005(2) 0.029(2) 0.0073(19)
C88 0.053(3) 0.030(2) 0.050(3) 0.002(2) 0.028(2) 0.001(2)
C89 0.062(3) 0.041(3) 0.077(4) -0.005(3) 0.045(3) -0.005(2)
C90 0.078(4) 0.031(2) 0.092(5) 0.005(3) 0.068(4) 0.006(2)
C91 0.067(3) 0.045(3) 0.062(4) 0.022(3) 0.049(3) 0.021(3)
C92 0.056(3) 0.038(2) 0.044(3) 0.014(2) 0.034(2) 0.015(2)

loop_
_atom_type_symbol
_atom_type_description
_atom_type_scat_dispersion_real
_atom_type_scat_dispersion_imag
_atom_type_scat_source
C C 0.0033 0.0016 'International Tables Vol C Tables 4.2.6.8 and 6.1.1.4'
H H 0.0000 0.0000 'International Tables Vol C Tables 4.2.6.8 and 6.1.1.4'
N N 0.0061 0.0033 'International Tables Vol C Tables 4.2.6.8 and 6.1.1.4'
O O 0.0106 0.0060 'International Tables Vol C Tables 4.2.6.8 and 6.1.1.4'
Cl Cl 0.1484 0.1585 'International Tables Vol C Tables 4.2.6.8 and 6.1.1.4'
Mn Mn 0.3368 0.7283 'International Tables Vol C Tables 4.2.6.8 and 6.1.1.4'
Br Br -0.2901 2.4595 'International Tables Vol C Tables 4.2.6.8 and 6.1.1.4'
B B 0.0013 0.0007 'International Tables Vol C Tables 4.2.6.8 and 6.1.1.4'

loop_
_geom_angle_atom_site_label_1
_geom_angle_atom_site_label_2
_geom_angle_atom_site_label_3
_geom_angle
_geom_angle_site_symmetry_1
_geom_angle_site_symmetry_3
_geom_angle_publ_flag
O2 Mn1 O1 176.02(14) . . ?
O2 Mn1 N4 89.67(13) . . ?
O1 Mn1 N4 86.37(13) . . ?
O2 Mn1 N1 88.45(12) . . ?
O1 Mn1 N1 93.38(13) . . ?
N4 Mn1 N1 111.48(14) . . ?
O2 Mn1 N3 85.36(13) . . ?
O1 Mn1 N3 94.02(14) . . ?
N4 Mn1 N3 87.12(14) . . ?
N1 Mn1 N3 160.39(15) . . ?
O2 Mn1 N2 94.67(14) . . ?
O1 Mn1 N2 89.08(14) . . ?
N4 Mn1 N2 165.40(14) . . ?
N1 Mn1 N2 82.62(14) . . ?
N3 Mn1 N2 79.37(15) . . ?
C1 O1 Mn1 124.3(2) . . ?
C8 O2 Mn1 127.5(3) . . ?
C14 N1 C15 116.6(4) . . ?
C14 N1 Mn1 123.7(3) . . ?
C15 N1 Mn1 118.3(3) . . ?
C18 N2 C17 110.9(4) . . ?
C18 N2 Mn1 108.5(3) . . ?
C17 N2 Mn1 116.8(3) . . ?
C18 N2 H2 109(3) . . ?
C17 N2 H2 108(3) . . ?
Mn1 N2 H2 104(3) . . ?
C19 N3 C20 111.2(4) . . ?
C19 N3 Mn1 108.2(3) . . ?
C20 N3 Mn1 116.5(3) . . ?
C19 N3 H3 105(4) . . ?
C20 N3 H3 111(4) . . ?
Mn1 N3 H3 104(4) . . ?
C7 N4 C22 117.9(4) . . ?
C7 N4 Mn1 122.7(3) . . ?
C22 N4 Mn1 119.3(3) . . ?
O1 C1 C2 119.9(4) . . ?
O1 C1 C6 124.0(3) . . ?
C2 C1 C6 116.1(4) . . ?
C3 C2 C1 122.1(4) . . ?
C3 C2 Cl1 119.6(3) . . ?
C1 C2 Cl1 118.2(3) . . ?
C2 C3 C4 120.0(4) . . ?
C2 C3 H3A 120.0 . . ?
C4 C3 H3A 120.0 . . ?
C5 C4 C3 120.9(4) . . ?
C5 C4 Br1 119.8(4) . . ?
C3 C4 Br1 119.3(3) . . ?
C4 C5 C6 119.1(4) . . ?
C4 C5 H5A 120.5 . . ?
C6 C5 H5A 120.5 . . ?
C5 C6 C1 121.6(4) . . ?
C5 C6 C7 117.9(4) . . ?
C1 C6 C7 120.0(4) . . ?
N4 C7 C6 124.2(4) . . ?
N4 C7 H7A 117.9 . . ?
C6 C7 H7A 117.9 . . ?
O2 C8 C9 119.4(4) . . ?
O2 C8 C13 123.4(4) . . ?
C9 C8 C13 117.1(4) . . ?
C10 C9 C8 122.4(4) . . ?
C10 C9 Cl2 118.4(3) . . ?
C8 C9 Cl2 119.2(3) . . ?
C9 C10 C11 118.6(4) . . ?
C9 C10 H10A 120.7 . . ?
C11 C10 H10A 120.7 . . ?
C12 C11 C10 121.8(4) . . ?
C12 C11 Br2 119.8(4) . . ?
C10 C11 Br2 118.3(4) . . ?
C11 C12 C13 119.4(4) . . ?
C11 C12 H12A 120.3 . . ?
C13 C12 H12A 120.3 . . ?
C8 C13 C12 120.5(4) . . ?
C8 C13 C14 121.9(4) . . ?
C12 C13 C14 117.3(4) . . ?
N1 C14 C13 125.3(4) . . ?
N1 C14 H14A 117.4 . . ?
C13 C14 H14A 117.4 . . ?
N1 C15 C16 109.5(4) . . ?
N1 C15 H15A 109.8 . . ?
C16 C15 H15A 109.8 . . ?
N1 C15 H15B 109.8 . . ?
C16 C15 H15B 109.8 . . ?
H15A C15 H15B 108.2 . . ?
C17 C16 C15 115.7(4) . . ?
C17 C16 H16A 108.4 . . ?
C15 C16 H16A 108.4 . . ?
C17 C16 H16B 108.4 . . ?
C15 C16 H16B 108.4 . . ?
H16A C16 H16B 107.4 . . ?
N2 C17 C16 113.6(4) . . ?
N2 C17 H17A 108.9 . . ?
C16 C17 H17A 108.9 . . ?
N2 C17 H17B 108.9 . . ?
C16 C17 H17B 108.9 . . ?
H17A C17 H17B 107.7 . . ?
N2 C18 C19 108.8(4) . . ?
N2 C18 H18A 109.9 . . ?
C19 C18 H18A 109.9 . . ?
N2 C18 H18B 109.9 . . ?
C19 C18 H18B 109.9 . . ?
H18A C18 H18B 108.3 . . ?
N3 C19 C18 110.0(4) . . ?
N3 C19 H19A 109.7 . . ?
C18 C19 H19A 109.7 . . ?
N3 C19 H19B 109.7 . . ?
C18 C19 H19B 109.7 . . ?
H19A C19 H19B 108.2 . . ?
N3 C20 C21 113.6(4) . . ?
N3 C20 H20A 108.8 . . ?
C21 C20 H20A 108.8 . . ?
N3 C20 H20B 108.8 . . ?
C21 C20 H20B 108.8 . . ?
H20A C20 H20B 107.7 . . ?
C20 C21 C22 116.5(4) . . ?
C20 C21 H21A 108.2 . . ?
C22 C21 H21A 108.2 . . ?
C20 C21 H21B 108.2 . . ?
C22 C21 H21B 108.2 . . ?
H21A C21 H21B 107.3 . . ?
N4 C22 C21 110.0(4) . . ?
N4 C22 H22A 109.7 . . ?
C21 C22 H22A 109.7 . . ?
N4 C22 H22B 109.7 . . ?
C21 C22 H22B 109.7 . . ?
H22A C22 H22B 108.2 . . ?
O3 Mn2 O4 177.30(14) . . ?
O3 Mn2 N5 87.13(13) . . ?
O4 Mn2 N5 90.23(13) . . ?
O3 Mn2 N8 93.04(13) . . ?
O4 Mn2 N8 87.48(12) . . ?
N5 Mn2 N8 113.72(14) . . ?
O3 Mn2 N7 88.73(14) . . ?
O4 Mn2 N7 93.97(14) . . ?
N5 Mn2 N7 163.98(16) . . ?
N8 Mn2 N7 81.94(16) . . ?
O3 Mn2 N6 95.53(14) . . ?
O4 Mn2 N6 84.89(14) . . ?
N5 Mn2 N6 86.52(16) . . ?
N8 Mn2 N6 158.41(16) . . ?
N7 Mn2 N6 78.48(18) . . ?
C23 O3 Mn2 125.6(2) . . ?
C30 O4 Mn2 127.5(3) . . ?
C29 N5 C37 116.8(4) . . ?
C29 N5 Mn2 123.7(3) . . ?
C37 N5 Mn2 119.3(3) . . ?
C40 N6 C39 111.7(4) . . ?
C40 N6 Mn2 107.7(3) . . ?
C39 N6 Mn2 117.3(3) . . ?
C40 N6 H6 112(4) . . ?
C39 N6 H6 107(4) . . ?
Mn2 N6 H6 101(3) . . ?
C41 N7 C42 110.1(4) . . ?
C41 N7 Mn2 109.7(4) . . ?
C42 N7 Mn2 116.5(3) . . ?
C41 N7 H7 108(3) . . ?
C42 N7 H7 108(3) . . ?
Mn2 N7 H7 104(3) . . ?
C36 N8 C43 116.9(4) . . ?
C36 N8 Mn2 124.6(3) . . ?
C43 N8 Mn2 117.8(3) . . ?
O3 C23 C28 123.9(3) . . ?
O3 C23 C24 119.6(4) . . ?
C28 C23 C24 116.5(4) . . ?
C25 C24 C23 121.7(4) . . ?
C25 C24 Cl3 119.3(3) . . ?
C23 C24 Cl3 119.0(3) . . ?
C24 C25 C26 120.2(4) . . ?
C24 C25 H25A 119.9 . . ?
C26 C25 H25A 119.9 . . ?
C27 C26 C25 120.4(4) . . ?
C27 C26 Br3 120.5(4) . . ?
C25 C26 Br3 119.2(3) . . ?
C26 C27 C28 119.6(4) . . ?
C26 C27 H27A 120.2 . . ?
C28 C27 H27A 120.2 . . ?
C27 C28 C23 121.6(4) . . ?
C27 C28 C29 117.3(4) . . ?
C23 C28 C29 120.7(4) . . ?
N5 C29 C28 124.0(4) . . ?
N5 C29 H29A 118.0 . . ?
C28 C29 H29A 118.0 . . ?
O4 C30 C35 123.8(4) . . ?
O4 C30 C31 119.1(4) . . ?
C35 C30 C31 117.0(4) . . ?
C32 C31 C30 122.5(4) . . ?
C32 C31 Cl4 119.0(3) . . ?
C30 C31 Cl4 118.4(3) . . ?
C31 C32 C33 119.1(4) . . ?
C31 C32 H32A 120.4 . . ?
C33 C32 H32A 120.4 . . ?
C34 C33 C32 121.0(4) . . ?
C34 C33 Br4 119.9(4) . . ?
C32 C33 Br4 119.1(3) . . ?
C33 C34 C35 119.4(5) . . ?
C33 C34 H34A 120.3 . . ?
C35 C34 H34A 120.3 . . ?
C30 C35 C34 120.8(4) . . ?
C30 C35 C36 122.1(4) . . ?
C34 C35 C36 116.7(4) . . ?
N8 C36 C35 124.6(4) . . ?
N8 C36 H36A 117.7 . . ?
C35 C36 H36A 117.7 . . ?
N5 C37 C38 109.5(4) . . ?
N5 C37 H37A 109.8 . . ?
C38 C37 H37A 109.8 . . ?
N5 C37 H37B 109.8 . . ?
C38 C37 H37B 109.8 . . ?
H37A C37 H37B 108.2 . . ?
C39 C38 C37 115.7(4) . . ?
C39 C38 H38A 108.3 . . ?
C37 C38 H38A 108.3 . . ?
C39 C38 H38B 108.3 . . ?
C37 C38 H38B 108.3 . . ?
H38A C38 H38B 107.4 . . ?
N6 C39 C38 113.1(4) . . ?
N6 C39 H39A 109.0 . . ?
C38 C39 H39A 109.0 . . ?
N6 C39 H39B 109.0 . . ?
C38 C39 H39B 109.0 . . ?
H39A C39 H39B 107.8 . . ?
N6 C40 C41 110.0(4) . . ?
N6 C40 H40A 109.7 . . ?
C41 C40 H40A 109.7 . . ?
N6 C40 H40B 109.7 . . ?
C41 C40 H40B 109.7 . . ?
H40A C40 H40B 108.2 . . ?
N7 C41 C40 109.0(4) . . ?
N7 C41 H41A 109.9 . . ?
C40 C41 H41A 109.9 . . ?
N7 C41 H41B 109.9 . . ?
C40 C41 H41B 109.9 . . ?
H41A C41 H41B 108.3 . . ?
N7 C42 C44 112.5(4) . . ?
N7 C42 H42A 109.1 . . ?
C44 C42 H42A 109.1 . . ?
N7 C42 H42B 109.1 . . ?
C44 C42 H42B 109.1 . . ?
H42A C42 H42B 107.8 . . ?
N8 C43 C44 109.3(4) . . ?
N8 C43 H43A 109.8 . . ?
C44 C43 H43A 109.8 . . ?
N8 C43 H43B 109.8 . . ?
C44 C43 H43B 109.8 . . ?
H43A C43 H43B 108.3 . . ?
C42 C44 C43 116.3(5) . . ?
C42 C44 H44A 108.2 . . ?
C43 C44 H44A 108.2 . . ?
C42 C44 H44B 108.2 . . ?
C43 C44 H44B 108.2 . . ?
H44A C44 H44B 107.4 . . ?
C45 B1 C57 113.5(4) . . ?
C45 B1 C63A 104.4(7) . . ?
C57 B1 C63A 107.4(9) . . ?
C45 B1 C63 111.1(8) . . ?
C57 B1 C63 108.4(11) . . ?
C45 B1 C51 108.0(3) . . ?
C57 B1 C51 107.1(3) . . ?
C63A B1 C51 116.7(8) . . ?
C63 B1 C51 108.6(8) . . ?
C50 C45 C46 115.2(5) . . ?
C50 C45 B1 124.5(5) . . ?
C46 C45 B1 119.9(4) . . ?
C47 C46 C45 122.6(5) . . ?
C47 C46 H46A 118.7 . . ?
C45 C46 H46A 118.7 . . ?
C48 C47 C46 120.5(6) . . ?
C48 C47 H47A 119.7 . . ?
C46 C47 H47A 119.7 . . ?
C49 C48 C47 119.0(5) . . ?
C49 C48 H48A 120.5 . . ?
C47 C48 H48A 120.5 . . ?
C48 C49 C50 121.0(6) . . ?
C48 C49 H49A 119.5 . . ?
C50 C49 H49A 119.5 . . ?
C49 C50 C45 121.7(6) . . ?
C49 C50 H50A 119.1 . . ?
C45 C50 H50A 119.1 . . ?
C56 C51 C52 114.3(4) . . ?
C56 C51 B1 123.0(4) . . ?
C52 C51 B1 122.7(4) . . ?
C53 C52 C51 123.9(5) . . ?
C53 C52 H52A 118.0 . . ?
C51 C52 H52A 118.0 . . ?
C52 C53 C54 120.0(5) . . ?
C52 C53 H53A 120.0 . . ?
C54 C53 H53A 120.0 . . ?
C55 C54 C53 118.4(5) . . ?
C55 C54 H54A 120.8 . . ?
C53 C54 H54A 120.8 . . ?
C54 C55 C56 120.8(5) . . ?
C54 C55 H55A 119.6 . . ?
C56 C55 H55A 119.6 . . ?
C51 C56 C55 122.5(5) . . ?
C51 C56 H56A 118.7 . . ?
C55 C56 H56A 118.7 . . ?
C58 C57 C62 114.2(4) . . ?
C58 C57 B1 121.3(4) . . ?
C62 C57 B1 124.4(4) . . ?
C57 C58 C59 123.8(4) . . ?
C57 C58 H58A 118.1 . . ?
C59 C58 H58A 118.1 . . ?
C60 C59 C58 119.8(5) . . ?
C60 C59 H59A 120.1 . . ?
C58 C59 H59A 120.1 . . ?
C59 C60 C61 118.5(5) . . ?
C59 C60 H60A 120.8 . . ?
C61 C60 H60A 120.8 . . ?
C60 C61 C62 121.1(5) . . ?
C60 C61 H61A 119.5 . . ?
C62 C61 H61A 119.5 . . ?
C61 C62 C57 122.6(5) . . ?
C61 C62 H62A 118.7 . . ?
C57 C62 H62A 118.7 . . ?
C64 C63 C68 120.0 . . ?
C64 C63 B1 117.2(10) . . ?
C68 C63 B1 122.3(10) . . ?
C63 C64 C65 120.0 . . ?
C63 C64 H64A 120.0 . . ?
C65 C64 H64A 120.0 . . ?
C66 C65 C64 120.0 . . ?
C66 C65 H65A 120.0 . . ?
C64 C65 H65A 120.0 . . ?
C65 C66 C67 120.0 . . ?
C65 C66 H66A 120.0 . . ?
C67 C66 H66A 120.0 . . ?
C66 C67 C68 120.0 . . ?
C66 C67 H67A 120.0 . . ?
C68 C67 H67A 120.0 . . ?
C67 C68 C63 120.0 . . ?
C67 C68 H68A 120.0 . . ?
C63 C68 H68A 120.0 . . ?
C64A C63A C68A 120.0 . . ?
C64A C63A B1 118.9(9) . . ?
C68A C63A B1 120.8(9) . . ?
C65A C64A C63A 120.0 . . ?
C65A C64A H64B 120.0 . . ?
C63A C64A H64B 120.0 . . ?
C66A C65A C64A 120.0 . . ?
C66A C65A H65B 120.0 . . ?
C64A C65A H65B 120.0 . . ?
C67A C66A C65A 120.0 . . ?
C67A C66A H66B 120.0 . . ?
C65A C66A H66B 120.0 . . ?
C66A C67A C68A 120.0 . . ?
C66A C67A H67B 120.0 . . ?
C68A C67A H67B 120.0 . . ?
C67A C68A C63A 120.0 . . ?
C67A C68A H68B 120.0 . . ?
C63A C68A H68B 120.0 . . ?
C87 B2 C75 111.1(4) . . ?
C87 B2 C69 106.8(3) . . ?
C75 B2 C69 109.6(4) . . ?
C87 B2 C81 108.3(8) . . ?
C75 B2 C81 106.8(11) . . ?
C69 B2 C81 114.3(9) . . ?
C87 B2 C81A 115.2(7) . . ?
C75 B2 C81A 106.9(10) . . ?
C69 B2 C81A 107.2(8) . . ?
C70 C69 C74 114.8(4) . . ?
C70 C69 B2 123.3(4) . . ?
C74 C69 B2 121.8(4) . . ?
C71 C70 C69 123.0(4) . . ?
C71 C70 H70A 118.5 . . ?
C69 C70 H70A 118.5 . . ?
C72 C71 C70 120.5(4) . . ?
C72 C71 H71A 119.8 . . ?
C70 C71 H71A 119.8 . . ?
C73 C72 C71 118.1(5) . . ?
C73 C72 H72A 121.0 . . ?
C71 C72 H72A 121.0 . . ?
C72 C73 C74 120.8(5) . . ?
C72 C73 H73A 119.6 . . ?
C74 C73 H73A 119.6 . . ?
C73 C74 C69 122.7(5) . . ?
C73 C74 H74A 118.7 . . ?
C69 C74 H74A 118.7 . . ?
C80 C75 C76 115.8(5) . . ?
C80 C75 B2 122.9(4) . . ?
C76 C75 B2 121.3(4) . . ?
C77 C76 C75 121.8(6) . . ?
C77 C76 H76A 119.1 . . ?
C75 C76 H76A 119.1 . . ?
C78 C77 C76 120.7(6) . . ?
C78 C77 H77A 119.6 . . ?
C76 C77 H77A 119.6 . . ?
C79 C78 C77 118.8(6) . . ?
C79 C78 H78A 120.6 . . ?
C77 C78 H78A 120.6 . . ?
C78 C79 C80 120.3(5) . . ?
C78 C79 H79A 119.8 . . ?
C80 C79 H79A 119.8 . . ?
C79 C80 C75 122.5(5) . . ?
C79 C80 H80A 118.7 . . ?
C75 C80 H80A 118.7 . . ?
C82 C81 C86 120.0 . . ?
C82 C81 B2 121.5(12) . . ?
C86 C81 B2 118.5(12) . . ?
C81 C82 C83 120.0 . . ?
C81 C82 H82A 120.0 . . ?
C83 C82 H82A 120.0 . . ?
C84 C83 C82 120.0 . . ?
C84 C83 H83A 120.0 . . ?
C82 C83 H83A 120.0 . . ?
C83 C84 C85 120.0 . . ?
C83 C84 H84A 120.0 . . ?
C85 C84 H84A 120.0 . . ?
C84 C85 C86 120.0 . . ?
C84 C85 H85A 120.0 . . ?
C86 C85 H85A 120.0 . . ?
C85 C86 C81 120.0 . . ?
C85 C86 H86A 120.0 . . ?
C81 C86 H86A 120.0 . . ?
C82A C81A C86A 120.0 . . ?
C82A C81A B2 120.2(10) . . ?
C86A C81A B2 119.7(10) . . ?
C83A C82A C81A 120.0 . . ?
C83A C82A H82B 120.0 . . ?
C81A C82A H82B 120.0 . . ?
C84A C83A C82A 120.0 . . ?
C84A C83A H83B 120.0 . . ?
C82A C83A H83B 120.0 . . ?
C83A C84A C85A 120.0 . . ?
C83A C84A H84B 120.0 . . ?
C85A C84A H84B 120.0 . . ?
C86A C85A C84A 120.0 . . ?
C86A C85A H85B 120.0 . . ?
C84A C85A H85B 120.0 . . ?
C85A C86A C81A 120.0 . . ?
C85A C86A H86B 120.0 . . ?
C81A C86A H86B 120.0 . . ?
C88 C87 C92 114.9(4) . . ?
C88 C87 B2 121.3(4) . . ?
C92 C87 B2 123.5(4) . . ?
C89 C88 C87 123.2(5) . . ?
C89 C88 H88A 118.4 . . ?
C87 C88 H88A 118.4 . . ?
C88 C89 C90 119.7(5) . . ?
C88 C89 H89A 120.1 . . ?
C90 C89 H89A 120.1 . . ?
C91 C90 C89 120.1(5) . . ?
C91 C90 H90A 120.0 . . ?
C89 C90 H90A 120.0 . . ?
C90 C91 C92 119.9(5) . . ?
C90 C91 H91A 120.1 . . ?
C92 C91 H91A 120.1 . . ?
C87 C92 C91 122.2(5) . . ?
C87 C92 H92A 118.9 . . ?
C91 C92 H92A 118.9 . . ?

loop_
_geom_bond_atom_site_label_1
_geom_bond_atom_site_label_2
_geom_bond_distance
_geom_bond_site_symmetry_2
_geom_bond_publ_flag
Mn1 O2 1.866(3) . ?
Mn1 O1 1.872(3) . ?
Mn1 N4 2.085(4) . ?
Mn1 N1 2.102(3) . ?
Mn1 N3 2.195(4) . ?
Mn1 N2 2.237(4) . ?
O1 C1 1.322(5) . ?
O2 C8 1.319(5) . ?
N1 C14 1.278(5) . ?
N1 C15 1.480(5) . ?
N2 C18 1.466(6) . ?
N2 C17 1.490(6) . ?
N2 H2 0.83(4) . ?
N3 C19 1.474(6) . ?
N3 C20 1.482(6) . ?
N3 H3 0.78(5) . ?
N4 C7 1.276(5) . ?
N4 C22 1.475(5) . ?
Cl1 C2 1.748(5) . ?
Cl2 C9 1.732(4) . ?
Br1 C4 1.897(4) . ?
Br2 C11 1.893(4) . ?
C1 C2 1.407(5) . ?
C1 C6 1.419(6) . ?
C2 C3 1.377(6) . ?
C3 C4 1.380(7) . ?
C3 H3A 0.9500 . ?
C4 C5 1.374(6) . ?
C5 C6 1.406(6) . ?
C5 H5A 0.9500 . ?
C6 C7 1.454(5) . ?
C7 H7A 0.9500 . ?
C8 C9 1.403(5) . ?
C8 C13 1.405(5) . ?
C9 C10 1.375(6) . ?
C10 C11 1.384(7) . ?
C10 H10A 0.9500 . ?
C11 C12 1.360(7) . ?
C12 C13 1.406(6) . ?
C12 H12A 0.9500 . ?
C13 C14 1.452(6) . ?
C14 H14A 0.9500 . ?
C15 C16 1.514(7) . ?
C15 H15A 0.9900 . ?
C15 H15B 0.9900 . ?
C16 C17 1.505(7) . ?
C16 H16A 0.9900 . ?
C16 H16B 0.9900 . ?
C17 H17A 0.9900 . ?
C17 H17B 0.9900 . ?
C18 C19 1.524(7) . ?
C18 H18A 0.9900 . ?
C18 H18B 0.9900 . ?
C19 H19A 0.9900 . ?
C19 H19B 0.9900 . ?
C20 C21 1.514(7) . ?
C20 H20A 0.9900 . ?
C20 H20B 0.9900 . ?
C21 C22 1.522(7) . ?
C21 H21A 0.9900 . ?
C21 H21B 0.9900 . ?
C22 H22A 0.9900 . ?
C22 H22B 0.9900 . ?
Mn2 O3 1.870(3) . ?
Mn2 O4 1.873(3) . ?
Mn2 N5 2.076(4) . ?
Mn2 N8 2.115(3) . ?
Mn2 N7 2.215(4) . ?
Mn2 N6 2.233(4) . ?
O3 C23 1.326(5) . ?
O4 C30 1.322(5) . ?
N5 C29 1.277(5) . ?
N5 C37 1.476(5) . ?
N6 C40 1.462(7) . ?
N6 C39 1.488(7) . ?
N6 H6 0.91(5) . ?
N7 C41 1.474(7) . ?
N7 C42 1.484(7) . ?
N7 H7 0.87(5) . ?
N8 C36 1.265(5) . ?
N8 C43 1.485(5) . ?
Cl3 C24 1.741(5) . ?
Cl4 C31 1.738(5) . ?
Br3 C26 1.892(5) . ?
Br4 C33 1.888(4) . ?
C23 C28 1.407(6) . ?
C23 C24 1.414(6) . ?
C24 C25 1.376(6) . ?
C25 C26 1.387(7) . ?
C25 H25A 0.9500 . ?
C26 C27 1.371(6) . ?
C27 C28 1.401(6) . ?
C27 H27A 0.9500 . ?
C28 C29 1.460(5) . ?
C29 H29A 0.9500 . ?
C30 C35 1.395(6) . ?
C30 C31 1.411(5) . ?
C31 C32 1.369(6) . ?
C32 C33 1.384(7) . ?
C32 H32A 0.9500 . ?
C33 C34 1.376(7) . ?
C34 C35 1.409(6) . ?
C34 H34A 0.9500 . ?
C35 C36 1.459(6) . ?
C36 H36A 0.9500 . ?
C37 C38 1.522(7) . ?
C37 H37A 0.9900 . ?
C37 H37B 0.9900 . ?
C38 C39 1.514(8) . ?
C38 H38A 0.9900 . ?
C38 H38B 0.9900 . ?
C39 H39A 0.9900 . ?
C39 H39B 0.9900 . ?
C40 C41 1.504(9) . ?
C40 H40A 0.9900 . ?
C40 H40B 0.9900 . ?
C41 H41A 0.9900 . ?
C41 H41B 0.9900 . ?
C42 C44 1.505(9) . ?
C42 H42A 0.9900 . ?
C42 H42B 0.9900 . ?
C43 C44 1.507(8) . ?
C43 H43A 0.9900 . ?
C43 H43B 0.9900 . ?
C44 H44A 0.9900 . ?
C44 H44B 0.9900 . ?
B1 C45 1.635(7) . ?
B1 C57 1.658(7) . ?
B1 C63A 1.667(5) . ?
B1 C63 1.669(5) . ?
B1 C51 1.674(7) . ?
C45 C50 1.403(7) . ?
C45 C46 1.406(7) . ?
C46 C47 1.385(7) . ?
C46 H46A 0.9500 . ?
C47 C48 1.373(8) . ?
C47 H47A 0.9500 . ?
C48 C49 1.363(9) . ?
C48 H48A 0.9500 . ?
C49 C50 1.402(7) . ?
C49 H49A 0.9500 . ?
C50 H50A 0.9500 . ?
C51 C56 1.389(6) . ?
C51 C52 1.397(6) . ?
C52 C53 1.371(6) . ?
C52 H52A 0.9500 . ?
C53 C54 1.385(7) . ?
C53 H53A 0.9500 . ?
C54 C55 1.358(8) . ?
C54 H54A 0.9500 . ?
C55 C56 1.401(7) . ?
C55 H55A 0.9500 . ?
C56 H56A 0.9500 . ?
C57 C58 1.394(6) . ?
C57 C62 1.412(7) . ?
C58 C59 1.397(6) . ?
C58 H58A 0.9500 . ?
C59 C60 1.379(7) . ?
C59 H59A 0.9500 . ?
C60 C61 1.381(8) . ?
C60 H60A 0.9500 . ?
C61 C62 1.383(7) . ?
C61 H61A 0.9500 . ?
C62 H62A 0.9500 . ?
C63 C64 1.3900 . ?
C63 C68 1.3900 . ?
C64 C65 1.3900 . ?
C64 H64A 0.9500 . ?
C65 C66 1.3900 . ?
C65 H65A 0.9500 . ?
C66 C67 1.3900 . ?
C66 H66A 0.9500 . ?
C67 C68 1.3900 . ?
C67 H67A 0.9500 . ?
C68 H68A 0.9500 . ?
C63A C64A 1.3900 . ?
C63A C68A 1.3900 . ?
C64A C65A 1.3900 . ?
C64A H64B 0.9500 . ?
C65A C66A 1.3900 . ?
C65A H65B 0.9500 . ?
C66A C67A 1.3900 . ?
C66A H66B 0.9500 . ?
C67A C68A 1.3900 . ?
C67A H67B 0.9500 . ?
C68A H68B 0.9500 . ?
B2 C87 1.638(6) . ?
B2 C75 1.655(7) . ?
B2 C69 1.670(7) . ?
B2 C81 1.671(5) . ?
B2 C81A 1.684(10) . ?
C69 C70 1.394(6) . ?
C69 C74 1.395(7) . ?
C70 C71 1.386(6) . ?
C70 H70A 0.9500 . ?
C71 C72 1.380(7) . ?
C71 H71A 0.9500 . ?
C72 C73 1.377(7) . ?
C72 H72A 0.9500 . ?
C73 C74 1.386(8) . ?
C73 H73A 0.9500 . ?
C74 H74A 0.9500 . ?
C75 C80 1.390(6) . ?
C75 C76 1.395(7) . ?
C76 C77 1.389(8) . ?
C76 H76A 0.9500 . ?
C77 C78 1.375(9) . ?
C77 H77A 0.9500 . ?
C78 C79 1.371(8) . ?
C78 H78A 0.9500 . ?
C79 C80 1.387(7) . ?
C79 H79A 0.9500 . ?
C80 H80A 0.9500 . ?
C81 C82 1.3900 . ?
C81 C86 1.3900 . ?
C82 C83 1.3900 . ?
C82 H82A 0.9500 . ?
C83 C84 1.3900 . ?
C83 H83A 0.9500 . ?
C84 C85 1.3900 . ?
C84 H84A 0.9500 . ?
C85 C86 1.3900 . ?
C85 H85A 0.9500 . ?
C86 H86A 0.9500 . ?
C81A C82A 1.3900 . ?
C81A C86A 1.3900 . ?
C82A C83A 1.3900 . ?
C82A H82B 0.9500 . ?
C83A C84A 1.3900 . ?
C83A H83B 0.9500 . ?
C84A C85A 1.3900 . ?
C84A H84B 0.9500 . ?
C85A C86A 1.3900 . ?
C85A H85B 0.9500 . ?
C86A H86B 0.9500 . ?
C87 C88 1.401(7) . ?
C87 C92 1.404(6) . ?
C88 C89 1.377(6) . ?
C88 H88A 0.9500 . ?
C89 C90 1.382(8) . ?
C89 H89A 0.9500 . ?
C90 C91 1.356(8) . ?
C90 H90A 0.9500 . ?
C91 C92 1.406(7) . ?
C91 H91A 0.9500 . ?
C92 H92A 0.9500 . ?

loop_
_geom_torsion_atom_site_label_1
_geom_torsion_atom_site_label_2
_geom_torsion_atom_site_label_3
_geom_torsion_atom_site_label_4
_geom_torsion
_geom_torsion_site_symmetry_1
_geom_torsion_site_symmetry_2
_geom_torsion_site_symmetry_3
_geom_torsion_site_symmetry_4
_geom_torsion_publ_flag
N4 Mn1 O1 C1 -44.4(3) . . . . ?
N1 Mn1 O1 C1 66.9(3) . . . . ?
N3 Mn1 O1 C1 -131.3(3) . . . . ?
N2 Mn1 O1 C1 149.5(3) . . . . ?
N4 Mn1 O2 C8 77.3(3) . . . . ?
N1 Mn1 O2 C8 -34.2(3) . . . . ?
N3 Mn1 O2 C8 164.4(4) . . . . ?
N2 Mn1 O2 C8 -116.7(3) . . . . ?
Mn1 O1 C1 C2 -151.1(3) . . . . ?
Mn1 O1 C1 C6 31.3(5) . . . . ?
O1 C1 C2 C3 179.1(4) . . . . ?
C6 C1 C2 C3 -3.1(6) . . . . ?
O1 C1 C2 Cl1 -3.6(5) . . . . ?
C6 C1 C2 Cl1 174.2(3) . . . . ?
C1 C2 C3 C4 0.2(7) . . . . ?
Cl1 C2 C3 C4 -177.1(4) . . . . ?
C2 C3 C4 C5 3.1(7) . . . . ?
C2 C3 C4 Br1 -179.0(3) . . . . ?
C3 C4 C5 C6 -3.0(7) . . . . ?
Br1 C4 C5 C6 179.0(3) . . . . ?
C4 C5 C6 C1 -0.1(6) . . . . ?
C4 C5 C6 C7 171.2(4) . . . . ?
O1 C1 C6 C5 -179.3(4) . . . . ?
C2 C1 C6 C5 3.1(6) . . . . ?
O1 C1 C6 C7 9.5(6) . . . . ?
C2 C1 C6 C7 -168.1(4) . . . . ?
C22 N4 C7 C6 166.7(4) . . . . ?
Mn1 N4 C7 C6 -10.2(6) . . . . ?
C5 C6 C7 N4 169.8(4) . . . . ?
C1 C6 C7 N4 -18.7(6) . . . . ?
Mn1 O2 C8 C9 -150.5(3) . . . . ?
Mn1 O2 C8 C13 33.6(6) . . . . ?
O2 C8 C9 C10 -173.1(4) . . . . ?
C13 C8 C9 C10 3.1(6) . . . . ?
O2 C8 C9 Cl2 3.0(6) . . . . ?
C13 C8 C9 Cl2 179.2(3) . . . . ?
C8 C9 C10 C11 1.3(7) . . . . ?
Cl2 C9 C10 C11 -174.8(4) . . . . ?
C9 C10 C11 C12 -3.3(8) . . . . ?
C9 C10 C11 Br2 175.8(4) . . . . ?
C10 C11 C12 C13 0.7(8) . . . . ?
Br2 C11 C12 C13 -178.4(4) . . . . ?
O2 C8 C13 C12 170.3(4) . . . . ?
C9 C8 C13 C12 -5.6(6) . . . . ?
O2 C8 C13 C14 -3.3(7) . . . . ?
C9 C8 C13 C14 -179.2(4) . . . . ?
C11 C12 C13 C8 3.9(7) . . . . ?
C11 C12 C13 C14 177.8(4) . . . . ?
C15 N1 C14 C13 169.5(4) . . . . ?
Mn1 N1 C14 C13 3.0(6) . . . . ?
C8 C13 C14 N1 -14.5(7) . . . . ?
C12 C13 C14 N1 171.7(4) . . . . ?
C14 N1 C15 C16 -95.6(5) . . . . ?
Mn1 N1 C15 C16 71.7(4) . . . . ?
N1 C15 C16 C17 -67.1(5) . . . . ?
C18 N2 C17 C16 175.7(4) . . . . ?
Mn1 N2 C17 C16 -59.3(5) . . . . ?
C15 C16 C17 N2 63.4(5) . . . . ?
C17 N2 C18 C19 169.6(4) . . . . ?
Mn1 N2 C18 C19 40.1(4) . . . . ?
C20 N3 C19 C18 172.6(4) . . . . ?
Mn1 N3 C19 C18 43.4(4) . . . . ?
N2 C18 C19 N3 -57.2(5) . . . . ?
C19 N3 C20 C21 178.5(4) . . . . ?
Mn1 N3 C20 C21 -56.9(4) . . . . ?
N3 C20 C21 C22 66.2(5) . . . . ?
C7 N4 C22 C21 -112.5(4) . . . . ?
Mn1 N4 C22 C21 64.5(4) . . . . ?
C20 C21 C22 N4 -67.6(5) . . . . ?
N5 Mn2 O3 C23 -40.6(3) . . . . ?
N8 Mn2 O3 C23 73.0(3) . . . . ?
N7 Mn2 O3 C23 154.9(3) . . . . ?
N6 Mn2 O3 C23 -126.8(3) . . . . ?
N5 Mn2 O4 C30 79.0(3) . . . . ?
N8 Mn2 O4 C30 -34.7(3) . . . . ?
N7 Mn2 O4 C30 -116.5(3) . . . . ?
N6 Mn2 O4 C30 165.5(4) . . . . ?
Mn2 O3 C23 C28 29.4(5) . . . . ?
Mn2 O3 C23 C24 -152.4(3) . . . . ?
O3 C23 C24 C25 179.9(4) . . . . ?
C28 C23 C24 C25 -1.7(6) . . . . ?
O3 C23 C24 Cl3 -0.4(5) . . . . ?
C28 C23 C24 Cl3 178.0(3) . . . . ?
C23 C24 C25 C26 -0.5(7) . . . . ?
Cl3 C24 C25 C26 179.8(4) . . . . ?
C24 C25 C26 C27 2.4(7) . . . . ?
C24 C25 C26 Br3 -178.1(3) . . . . ?
C25 C26 C27 C28 -2.0(7) . . . . ?
Br3 C26 C27 C28 178.6(3) . . . . ?
C26 C27 C28 C23 -0.4(6) . . . . ?
C26 C27 C28 C29 172.1(4) . . . . ?
O3 C23 C28 C27 -179.5(4) . . . . ?
C24 C23 C28 C27 2.2(6) . . . . ?
O3 C23 C28 C29 8.2(6) . . . . ?
C24 C23 C28 C29 -170.1(4) . . . . ?
C37 N5 C29 C28 166.3(4) . . . . ?
Mn2 N5 C29 C28 -7.8(6) . . . . ?
C27 C28 C29 N5 169.6(4) . . . . ?
C23 C28 C29 N5 -17.8(6) . . . . ?
Mn2 O4 C30 C35 32.4(6) . . . . ?
Mn2 O4 C30 C31 -151.8(3) . . . . ?
O4 C30 C31 C32 -173.4(4) . . . . ?
C35 C30 C31 C32 2.6(6) . . . . ?
O4 C30 C31 Cl4 3.2(5) . . . . ?
C35 C30 C31 Cl4 179.2(3) . . . . ?
C30 C31 C32 C33 0.7(7) . . . . ?
Cl4 C31 C32 C33 -175.8(4) . . . . ?
C31 C32 C33 C34 -2.5(7) . . . . ?
C31 C32 C33 Br4 175.6(3) . . . . ?
C32 C33 C34 C35 0.9(7) . . . . ?
Br4 C33 C34 C35 -177.2(3) . . . . ?
O4 C30 C35 C34 171.6(4) . . . . ?
C31 C30 C35 C34 -4.2(6) . . . . ?
O4 C30 C35 C36 -1.4(6) . . . . ?
C31 C30 C35 C36 -177.2(4) . . . . ?
C33 C34 C35 C30 2.6(7) . . . . ?
C33 C34 C35 C36 175.9(4) . . . . ?
C43 N8 C36 C35 169.7(4) . . . . ?
Mn2 N8 C36 C35 -0.1(6) . . . . ?
C30 C35 C36 N8 -13.9(7) . . . . ?
C34 C35 C36 N8 172.8(4) . . . . ?
C29 N5 C37 C38 -107.0(5) . . . . ?
Mn2 N5 C37 C38 67.4(4) . . . . ?
N5 C37 C38 C39 -71.0(5) . . . . ?
C40 N6 C39 C38 -179.7(4) . . . . ?
Mn2 N6 C39 C38 -54.8(5) . . . . ?
C37 C38 C39 N6 66.7(6) . . . . ?
C39 N6 C40 C41 174.6(4) . . . . ?
Mn2 N6 C40 C41 44.5(5) . . . . ?
C42 N7 C41 C40 168.4(4) . . . . ?
Mn2 N7 C41 C40 39.0(5) . . . . ?
N6 C40 C41 N7 -57.1(5) . . . . ?
C41 N7 C42 C44 172.0(5) . . . . ?
Mn2 N7 C42 C44 -62.3(6) . . . . ?
C36 N8 C43 C44 -99.7(5) . . . . ?
Mn2 N8 C43 C44 70.8(5) . . . . ?
N7 C42 C44 C43 64.0(6) . . . . ?
N8 C43 C44 C42 -66.0(5) . . . . ?
C57 B1 C45 C50 -18.6(6) . . . . ?
C63A B1 C45 C50 98.1(10) . . . . ?
C63 B1 C45 C50 103.8(11) . . . . ?
C51 B1 C45 C50 -137.2(5) . . . . ?
C57 B1 C45 C46 169.2(4) . . . . ?
C63A B1 C45 C46 -74.2(10) . . . . ?
C63 B1 C45 C46 -68.4(11) . . . . ?
C51 B1 C45 C46 50.6(5) . . . . ?
C50 C45 C46 C47 -1.0(7) . . . . ?
B1 C45 C46 C47 171.9(4) . . . . ?
C45 C46 C47 C48 1.2(8) . . . . ?
C46 C47 C48 C49 -0.3(8) . . . . ?
C47 C48 C49 C50 -0.5(9) . . . . ?
C48 C49 C50 C45 0.6(9) . . . . ?
C46 C45 C50 C49 0.2(8) . . . . ?
B1 C45 C50 C49 -172.4(5) . . . . ?
C45 B1 C51 C56 -93.0(5) . . . . ?
C57 B1 C51 C56 144.3(5) . . . . ?
C63A B1 C51 C56 24.0(11) . . . . ?
C63 B1 C51 C56 27.5(11) . . . . ?
C45 B1 C51 C52 84.4(5) . . . . ?
C57 B1 C51 C52 -38.3(5) . . . . ?
C63A B1 C51 C52 -158.6(10) . . . . ?
C63 B1 C51 C52 -155.1(10) . . . . ?
C56 C51 C52 C53 -0.8(7) . . . . ?
B1 C51 C52 C53 -178.4(4) . . . . ?
C51 C52 C53 C54 0.4(7) . . . . ?
C52 C53 C54 C55 -0.7(7) . . . . ?
C53 C54 C55 C56 1.4(8) . . . . ?
C52 C51 C56 C55 1.6(8) . . . . ?
B1 C51 C56 C55 179.2(5) . . . . ?
C54 C55 C56 C51 -2.0(9) . . . . ?
C45 B1 C57 C58 141.1(4) . . . . ?
C63A B1 C57 C58 26.3(8) . . . . ?
C63 B1 C57 C58 17.3(8) . . . . ?
C51 B1 C57 C58 -99.7(4) . . . . ?
C45 B1 C57 C62 -40.4(6) . . . . ?
C63A B1 C57 C62 -155.2(7) . . . . ?
C63 B1 C57 C62 -164.2(8) . . . . ?
C51 B1 C57 C62 78.7(5) . . . . ?
C62 C57 C58 C59 -1.4(6) . . . . ?
B1 C57 C58 C59 177.2(4) . . . . ?
C57 C58 C59 C60 0.8(7) . . . . ?
C58 C59 C60 C61 0.1(7) . . . . ?
C59 C60 C61 C62 -0.4(8) . . . . ?
C60 C61 C62 C57 -0.4(8) . . . . ?
C58 C57 C62 C61 1.2(7) . . . . ?
B1 C57 C62 C61 -177.4(5) . . . . ?
C45 B1 C63 C64 -35.5(15) . . . . ?
C57 B1 C63 C64 89.8(12) . . . . ?
C51 B1 C63 C64 -154.1(9) . . . . ?
C45 B1 C63 C68 152.2(10) . . . . ?
C57 B1 C63 C68 -82.5(14) . . . . ?
C51 B1 C63 C68 33.5(16) . . . . ?
C68 C63 C64 C65 0.0 . . . . ?
B1 C63 C64 C65 -173(2) . . . . ?
C63 C64 C65 C66 0.0 . . . . ?
C64 C65 C66 C67 0.0 . . . . ?
C65 C66 C67 C68 0.0 . . . . ?
C66 C67 C68 C63 0.0 . . . . ?
C64 C63 C68 C67 0.0 . . . . ?
B1 C63 C68 C67 172(2) . . . . ?
C45 B1 C63A C64A -28.6(13) . . . . ?
C57 B1 C63A C64A 92.2(11) . . . . ?
C51 B1 C63A C64A -147.6(8) . . . . ?
C45 B1 C63A C68A 157.3(9) . . . . ?
C57 B1 C63A C68A -81.9(12) . . . . ?
C51 B1 C63A C68A 38.3(15) . . . . ?
C68A C63A C64A C65A 0.0 . . . . ?
B1 C63A C64A C65A -174.1(18) . . . . ?
C63A C64A C65A C66A 0.0 . . . . ?
C64A C65A C66A C67A 0.0 . . . . ?
C65A C66A C67A C68A 0.0 . . . . ?
C66A C67A C68A C63A 0.0 . . . . ?
C64A C63A C68A C67A 0.0 . . . . ?
B1 C63A C68A C67A 174.0(18) . . . . ?
C87 B2 C69 C70 -26.1(6) . . . . ?
C75 B2 C69 C70 -146.5(4) . . . . ?
C81 B2 C69 C70 93.7(11) . . . . ?
C81A B2 C69 C70 97.9(9) . . . . ?
C87 B2 C69 C74 157.1(5) . . . . ?
C75 B2 C69 C74 36.7(6) . . . . ?
C81 B2 C69 C74 -83.2(12) . . . . ?
C81A B2 C69 C74 -79.0(10) . . . . ?
C74 C69 C70 C71 0.2(7) . . . . ?
B2 C69 C70 C71 -176.9(4) . . . . ?
C69 C70 C71 C72 0.9(7) . . . . ?
C70 C71 C72 C73 -2.4(7) . . . . ?
C71 C72 C73 C74 2.9(8) . . . . ?
C72 C73 C74 C69 -1.9(10) . . . . ?
C70 C69 C74 C73 0.3(8) . . . . ?
B2 C69 C74 C73 177.4(5) . . . . ?
C87 B2 C75 C80 99.6(5) . . . . ?
C69 B2 C75 C80 -142.7(4) . . . . ?
C81 B2 C75 C80 -18.3(9) . . . . ?
C81A B2 C75 C80 -26.8(9) . . . . ?
C87 B2 C75 C76 -78.8(6) . . . . ?
C69 B2 C75 C76 38.9(6) . . . . ?
C81 B2 C75 C76 163.2(9) . . . . ?
C81A B2 C75 C76 154.8(8) . . . . ?
C80 C75 C76 C77 -1.1(9) . . . . ?
B2 C75 C76 C77 177.4(6) . . . . ?
C75 C76 C77 C78 1.1(11) . . . . ?
C76 C77 C78 C79 -0.4(11) . . . . ?
C77 C78 C79 C80 -0.3(9) . . . . ?
C78 C79 C80 C75 0.3(8) . . . . ?
C76 C75 C80 C79 0.4(7) . . . . ?
B2 C75 C80 C79 -178.1(4) . . . . ?
C87 B2 C81 C82 -30.4(17) . . . . ?
C75 B2 C81 C82 89.3(14) . . . . ?
C69 B2 C81 C82 -149.3(11) . . . . ?
C87 B2 C81 C86 151.7(10) . . . . ?
C75 B2 C81 C86 -88.5(13) . . . . ?
C69 B2 C81 C86 32.8(15) . . . . ?
C86 C81 C82 C83 0.0 . . . . ?
B2 C81 C82 C83 -178(2) . . . . ?
C81 C82 C83 C84 0.0 . . . . ?
C82 C83 C84 C85 0.0 . . . . ?
C83 C84 C85 C86 0.0 . . . . ?
C84 C85 C86 C81 0.0 . . . . ?
C82 C81 C86 C85 0.0 . . . . ?
B2 C81 C86 C85 178(2) . . . . ?
C87 B2 C81A C82A -28.3(16) . . . . ?
C75 B2 C81A C82A 95.6(12) . . . . ?
C69 B2 C81A C82A -147.0(10) . . . . ?
C87 B2 C81A C86A 155.0(8) . . . . ?
C75 B2 C81A C86A -81.0(11) . . . . ?
C69 B2 C81A C86A 36.4(13) . . . . ?
C86A C81A C82A C83A 0.0 . . . . ?
B2 C81A C82A C83A -176.6(19) . . . . ?
C81A C82A C83A C84A 0.0 . . . . ?
C82A C83A C84A C85A 0.0 . . . . ?
C83A C84A C85A C86A 0.0 . . . . ?
C84A C85A C86A C81A 0.0 . . . . ?
C82A C81A C86A C85A 0.0 . . . . ?
B2 C81A C86A C85A 176.6(19) . . . . ?
C75 B2 C87 C88 -157.4(4) . . . . ?
C69 B2 C87 C88 83.1(5) . . . . ?
C81 B2 C87 C88 -40.4(12) . . . . ?
C81A B2 C87 C88 -35.7(11) . . . . ?
C75 B2 C87 C92 28.9(6) . . . . ?
C69 B2 C87 C92 -90.5(5) . . . . ?
C81 B2 C87 C92 145.9(11) . . . . ?
C81A B2 C87 C92 150.6(11) . . . . ?
C92 C87 C88 C89 1.3(7) . . . . ?
B2 C87 C88 C89 -172.9(5) . . . . ?
C87 C88 C89 C90 -0.2(8) . . . . ?
C88 C89 C90 C91 -0.2(8) . . . . ?
C89 C90 C91 C92 -0.7(8) . . . . ?
C88 C87 C92 C91 -2.2(7) . . . . ?
B2 C87 C92 C91 171.9(4) . . . . ?
C90 C91 C92 C87 2.0(8) . . . . ?
